data_2240041
loop_
_publ_author_name
'Luo, Kaijun'
'Guo, Qing'
'Wang, Yan'
'Luo, Daibing'

_publ_section_title
;
 Crystal structure of 6-ethoxypyridin-1-ium-2-olate
;
_journal_coeditor_code ZQ2227
_journal_issue 11
_journal_name_full 'Acta Crystallographica Section E'
_journal_page_first o1146
_journal_paper_doi 10.1107/S1600536814020224
_journal_volume 70
_journal_year 2014
_chemical_formula_iupac 'C7 H9 N O2'
_chemical_formula_moiety 'C7 H9 N O2'
_chemical_formula_sum 'C7 H9 N O2'
_chemical_formula_weight 139.15
_chemical_name_systematic
;
6-Ethoxypyridin-1-ium-2-olate
;
_space_group_IT_number 14
_symmetry_cell_setting monoclinic
_symmetry_space_group_name_Hall '-P 2yn'
_symmetry_space_group_name_H-M 'P 1 21/n 1'
_cell_angle_alpha 90
_cell_angle_beta 93.402(13)
_cell_angle_gamma 90
_cell_formula_units_Z 4
_cell_length_a 8.3037(11)
_cell_length_b 7.0999(6)
_cell_length_c 12.0767(15)
_cell_measurement_reflns_used 809
_cell_measurement_temperature 293(2)
_cell_measurement_theta_max 24.2570
_cell_measurement_theta_min 3.7600
_cell_volume 710.73(14)
_computing_cell_refinement 'CrysAlis PRO (Agilent, 2011)'
_computing_data_collection 'CrysAlis PRO (Agilent, 2011)'
_computing_data_reduction 'CrysAlis PRO (Agilent, 2011)'
_computing_molecular_graphics 'OLEX2 (Dolomanov <i>et al.</i>, 2009)'
_computing_publication_material 'OLEX2 (Dolomanov <i>et al.</i>, 2009)'
_computing_structure_refinement 'SHELXL97 (Sheldrick, 2008)'
_computing_structure_solution
;
SUPERFLIP (Palatinus & Chapuis, 2007)
;
_diffrn_ambient_temperature 293.15
_diffrn_detector_area_resol_mean 16.0874
_diffrn_measured_fraction_theta_full 0.998
_diffrn_measured_fraction_theta_max 1.000
_diffrn_measurement_device_type 'Agilent Xcalibur Eos'
_diffrn_measurement_method '\w scans'
_diffrn_radiation_monochromator graphite
_diffrn_radiation_source 'Enhance (Mo) X-ray Source'
_diffrn_radiation_type 'Mo K\a'
_diffrn_radiation_wavelength 0.71073
_diffrn_reflns_av_R_equivalents 0.0176
_diffrn_reflns_av_sigmaI/netI 0.0341
_diffrn_reflns_limit_h_max 10
_diffrn_reflns_limit_h_min -9
_diffrn_reflns_limit_k_max 8
_diffrn_reflns_limit_k_min -5
_diffrn_reflns_limit_l_max 15
_diffrn_reflns_limit_l_min -7
_diffrn_reflns_number 2957
_diffrn_reflns_theta_full 25.242
_diffrn_reflns_theta_max 26.362
_diffrn_reflns_theta_min 3.064
_exptl_absorpt_coefficient_mu 0.096
_exptl_absorpt_correction_T_max 1.00000
_exptl_absorpt_correction_T_min 0.60574
_exptl_absorpt_correction_type multi-scan
_exptl_absorpt_process_details
;
(CrysAlis PRO; Agilent, 2011)
;
_exptl_crystal_colour white
_exptl_crystal_density_diffrn 1.300
_exptl_crystal_density_method 'not measured'
_exptl_crystal_description block
_exptl_crystal_F_000 296
_exptl_crystal_size_max 0.3
_exptl_crystal_size_mid 0.3
_exptl_crystal_size_min 0.2
_refine_diff_density_max 0.236
_refine_diff_density_min -0.327
_refine_ls_extinction_method none
_refine_ls_goodness_of_fit_ref 1.090
_refine_ls_hydrogen_treatment mixed
_refine_ls_matrix_type full
_refine_ls_number_parameters 96
_refine_ls_number_reflns 1452
_refine_ls_number_restraints 0
_refine_ls_restrained_S_all 1.090
_refine_ls_R_factor_all 0.0843
_refine_ls_R_factor_gt 0.0553
_refine_ls_shift/su_max 0.001
_refine_ls_shift/su_mean 0.000
_refine_ls_structure_factor_coef Fsqd
_refine_ls_weighting_details
;
w=1/[\s^2^(Fo^2^)+(0.0675P)^2^+0.0301P]
where P=(Fo^2^+2Fc^2^)/3
;
_refine_ls_weighting_scheme calc
_refine_ls_wR_factor_gt 0.1268
_refine_ls_wR_factor_ref 0.1504
_reflns_number_gt 949
_reflns_number_total 1452
_reflns_threshold_expression I>2\s(I)
_cod_data_source_file zq2227sup1.cif
_cod_data_source_block I
_cod_original_cell_volume 710.74(14)
_cod_database_code 2240041
_cod_database_fobs_code 2240041

loop_
_space_group_symop_operation_xyz
'x, y, z'
'-x+1/2, y+1/2, -z+1/2'
'-x, -y, -z'
'x-1/2, -y-1/2, z-1/2'

loop_
_atom_site_type_symbol
_atom_site_label
_atom_site_fract_x
_atom_site_fract_y
_atom_site_fract_z
_atom_site_U_iso_or_equiv
_atom_site_adp_type
_atom_site_calc_flag
_atom_site_occupancy
C C1 0.6392(2) 0.3124(3) 0.59009(17) 0.0554(5) Uani d 1
C C2 0.7456(3) 0.1850(3) 0.64769(19) 0.0642(6) Uani d 1
H H2 0.7774 0.2064 0.7218 0.077 Uiso calc 1
C C3 0.8004(3) 0.0333(3) 0.5951(2) 0.0688(7) Uani d 1
H H3 0.8694 -0.0493 0.6344 0.083 Uiso calc 1
C C4 0.7581(3) -0.0052(3) 0.4841(2) 0.0663(7) Uani d 1
H H4 0.7979 -0.1108 0.4492 0.080 Uiso calc 1
C C5 0.6563(2) 0.1176(2) 0.42860(18) 0.0521(5) Uani d 1
C C6 0.6502(3) -0.0472(3) 0.2572(2) 0.0683(7) Uani d 1
H H6A 0.6240 -0.1649 0.2928 0.082 Uiso calc 1
H H6B 0.7658 -0.0431 0.2495 0.082 Uiso calc 1
C C7 0.5627(3) -0.0328(4) 0.1469(2) 0.0824(8) Uani d 1
H H7A 0.5910 -0.1376 0.1017 0.124 Uiso calc 1
H H7B 0.5919 0.0825 0.1117 0.124 Uiso calc 1
H H7C 0.4486 -0.0338 0.1557 0.124 Uiso calc 1
N N1 0.60093(19) 0.2701(2) 0.48106(14) 0.0507(5) Uani d 1
H H1 0.538(3) 0.350(3) 0.445(2) 0.082(8) Uiso d 1
O O1 0.58033(19) 0.4567(2) 0.63138(12) 0.0762(5) Uani d 1
O O2 0.60054(17) 0.11012(17) 0.32261(12) 0.0629(5) Uani d 1

loop_
_atom_site_aniso_label
_atom_site_aniso_U_11
_atom_site_aniso_U_22
_atom_site_aniso_U_33
_atom_site_aniso_U_12
_atom_site_aniso_U_13
_atom_site_aniso_U_23
C1 0.0558(12) 0.0567(11) 0.0530(12) -0.0021(9) -0.0032(10) 0.0008(10)
C2 0.0651(14) 0.0644(12) 0.0619(14) 0.0015(10) -0.0066(11) 0.0103(11)
C3 0.0624(14) 0.0641(13) 0.0792(17) 0.0075(11) -0.0027(12) 0.0185(12)
C4 0.0646(14) 0.0521(11) 0.0828(18) 0.0098(10) 0.0096(13) 0.0026(11)
C5 0.0504(11) 0.0462(10) 0.0603(13) -0.0039(8) 0.0081(10) -0.0007(9)
C6 0.0732(15) 0.0593(12) 0.0738(16) 0.0059(10) 0.0173(13) -0.0164(11)
C7 0.0939(19) 0.0759(15) 0.0782(18) 0.0062(13) 0.0121(15) -0.0260(13)
N1 0.0508(10) 0.0472(9) 0.0536(10) 0.0040(7) 0.0000(8) -0.0025(8)
O1 0.0997(13) 0.0716(10) 0.0550(10) 0.0237(9) -0.0148(9) -0.0131(7)
O2 0.0732(10) 0.0531(8) 0.0628(10) 0.0086(6) 0.0059(8) -0.0118(7)

loop_
_atom_type_symbol
_atom_type_description
_atom_type_scat_dispersion_real
_atom_type_scat_dispersion_imag
_atom_type_scat_source
C C 0.0033 0.0016 'International Tables Vol C Tables 4.2.6.8 and 6.1.1.4'
H H 0.0000 0.0000 'International Tables Vol C Tables 4.2.6.8 and 6.1.1.4'
N N 0.0061 0.0033 'International Tables Vol C Tables 4.2.6.8 and 6.1.1.4'
O O 0.0106 0.0060 'International Tables Vol C Tables 4.2.6.8 and 6.1.1.4'

loop_
_geom_angle_atom_site_label_1
_geom_angle_atom_site_label_2
_geom_angle_atom_site_label_3
_geom_angle
N1 C1 C2 115.75(19)
O1 C1 C2 125.0(2)
O1 C1 N1 119.25(17)
C1 C2 H2 120.1
C3 C2 C1 119.9(2)
C3 C2 H2 120.1
C2 C3 H3 118.7
C2 C3 C4 122.6(2)
C4 C3 H3 118.7
C3 C4 H4 121.3
C5 C4 C3 117.5(2)
C5 C4 H4 121.3
N1 C5 C4 120.1(2)
O2 C5 C4 127.98(19)
O2 C5 N1 111.91(17)
H6A C6 H6B 108.5
C7 C6 H6A 110.2
C7 C6 H6B 110.2
O2 C6 H6A 110.2
O2 C6 H6B 110.2
O2 C6 C7 107.33(18)
C6 C7 H7A 109.5
C6 C7 H7B 109.5
C6 C7 H7C 109.5
H7A C7 H7B 109.5
H7A C7 H7C 109.5
H7B C7 H7C 109.5
C1 N1 H1 116.0(17)
C5 N1 C1 124.13(18)
C5 N1 H1 119.9(17)
C5 O2 C6 117.46(16)

loop_
_geom_bond_atom_site_label_1
_geom_bond_atom_site_label_2
_geom_bond_distance
C1 C2 1.418(3)
C1 N1 1.369(2)
C1 O1 1.251(2)
C2 H2 0.9300
C2 C3 1.344(3)
C3 H3 0.9300
C3 C4 1.392(3)
C4 H4 0.9300
C4 C5 1.363(3)
C5 N1 1.349(2)
C5 O2 1.336(2)
C6 H6A 0.9700
C6 H6B 0.9700
C6 C7 1.483(3)
C6 O2 1.442(2)
C7 H7A 0.9600
C7 H7B 0.9600
C7 H7C 0.9600
N1 H1 0.87(3)

loop_
_geom_hbond_atom_site_label_D
_geom_hbond_atom_site_label_H
_geom_hbond_atom_site_label_A
_geom_hbond_site_symmetry_A
_geom_hbond_distance_DH
_geom_hbond_distance_HA
_geom_hbond_distance_DA
_geom_hbond_angle_DHA
N1 H1 O1 3_666 0.87(2) 1.90(2) 2.762(2) 174(2)
C7 H7A Cg 2_645 0.96 2.90 3.792(3) 155

loop_
_geom_torsion_atom_site_label_1
_geom_torsion_atom_site_label_2
_geom_torsion_atom_site_label_3
_geom_torsion_atom_site_label_4
_geom_torsion
C1 C2 C3 C4 0.5(3)
C2 C1 N1 C5 0.8(3)
C2 C3 C4 C5 -0.3(3)
C3 C4 C5 N1 0.3(3)
C3 C4 C5 O2 179.6(2)
C4 C5 N1 C1 -0.6(3)
C4 C5 O2 C6 1.0(3)
C7 C6 O2 C5 175.32(18)
N1 C1 C2 C3 -0.7(3)
N1 C5 O2 C6 -179.67(16)
O1 C1 C2 C3 179.4(2)
O1 C1 N1 C5 -179.39(18)
O2 C5 N1 C1 -179.95(16)
